data_2201831
loop_
_publ_author_name
'N\"ather, Christian'
'Scherb, Sandra'
'Bensch, Wolfgang'

_publ_section_title
;
 Bis[2,2'-(2-aminoethylimino)di(ethylammonium)]
 hexasulfidodistannate(IV) dihydrate
;
_journal_issue 5
_journal_name_full 'Acta Crystallographica Section E'
_journal_page_first m280
_journal_page_last m282
_journal_paper_doi 10.1107/S160053680300878X
_journal_volume 59
_journal_year 2003
_chemical_formula_iupac '(C6 H20 N4)2 [Sn2 S6], 2H2 O'
_chemical_formula_moiety '2C6 H20 N4 2+, S6 Sn2 4-, 2H2 O'
_chemical_formula_sum 'C12 H44 N8 O2 S6 Sn2'
_chemical_formula_weight 762.29
_chemical_name_systematic
;
Bis[2,2'-(2-aminoethylimino)di(ethylammonium)] hexasulfidoditin dihydrate
;
_space_group_IT_number 2
_symmetry_cell_setting triclinic
_symmetry_space_group_name_Hall '-P 1'
_symmetry_space_group_name_H-M 'P -1'
_atom_sites_solution_hydrogens geom
_atom_sites_solution_primary direct
_atom_sites_solution_secondary difmap
_audit_creation_method SHELXL-97
_cell_angle_alpha 89.22(3)
_cell_angle_beta 75.27(3)
_cell_angle_gamma 67.40(3)
_cell_formula_units_Z 1
_cell_length_a 7.7499(15)
_cell_length_b 9.7054(19)
_cell_length_c 10.908(2)
_cell_measurement_reflns_used 96
_cell_measurement_temperature 293(2)
_cell_measurement_theta_max 15
_cell_measurement_theta_min 10
_cell_volume 729.3(3)
_computing_cell_refinement 'Structure Determination Package'
_computing_data_collection 'Structure Determination Package (Enraf-Nonius, 1985)'
_computing_data_reduction 'Structure Determination Package'
_computing_molecular_graphics 'XP in SHELXTL (Bruker, 1998)'
_computing_publication_material 'CIFTAB in SHELXTL'
_computing_structure_refinement 'SHELXL97 (Sheldrick, 1997)'
_computing_structure_solution 'SHELXS97 (Sheldrick, 1997)'
_diffrn_ambient_temperature 293(2)
_diffrn_measured_fraction_theta_full 0.998
_diffrn_measured_fraction_theta_max 0.998
_diffrn_measurement_device_type 'Enraf-Nonius CAD-4'
_diffrn_measurement_method \w
_diffrn_radiation_monochromator graphite
_diffrn_radiation_source 'fine-focus sealed tube'
_diffrn_radiation_type MoK\a
_diffrn_radiation_wavelength 0.71073
_diffrn_reflns_av_R_equivalents 0.0066
_diffrn_reflns_av_sigmaI/netI 0.0091
_diffrn_reflns_limit_h_max 10
_diffrn_reflns_limit_h_min 0
_diffrn_reflns_limit_k_max 13
_diffrn_reflns_limit_k_min -12
_diffrn_reflns_limit_l_max 14
_diffrn_reflns_limit_l_min -14
_diffrn_reflns_number 4132
_diffrn_reflns_theta_full 28.98
_diffrn_reflns_theta_max 28.98
_diffrn_reflns_theta_min 2.28
_diffrn_standards_decay_% none
_diffrn_standards_interval_time 120
_diffrn_standards_number 3
_exptl_absorpt_coefficient_mu 2.166
_exptl_absorpt_correction_T_max 0.875
_exptl_absorpt_correction_T_min 0.699
_exptl_absorpt_correction_type numerical
_exptl_absorpt_process_details '(X-SHAPE; Stoe & Cie, 1998)'
_exptl_crystal_colour colourless
_exptl_crystal_density_diffrn 1.736
_exptl_crystal_density_method 'not measured'
_exptl_crystal_description block
_exptl_crystal_F_000 384
_exptl_crystal_size_max 0.16
_exptl_crystal_size_mid 0.12
_exptl_crystal_size_min 0.06
_refine_diff_density_max 0.692
_refine_diff_density_min -0.402
_refine_ls_extinction_method none
_refine_ls_goodness_of_fit_ref 1.353
_refine_ls_hydrogen_treatment constr
_refine_ls_matrix_type full
_refine_ls_number_parameters 138
_refine_ls_number_reflns 3858
_refine_ls_number_restraints 0
_refine_ls_restrained_S_all 1.353
_refine_ls_R_factor_all 0.0202
_refine_ls_R_factor_gt 0.0194
_refine_ls_shift/su_max 0.002
_refine_ls_shift/su_mean 0.000
_refine_ls_structure_factor_coef Fsqd
_refine_ls_weighting_details 'calc w = 1/[\s^2^(Fo^2^)+(0.0241P)^2^+0.348P] where P = (Fo^2^+2Fc^2^)/3'
_refine_ls_weighting_scheme calc
_refine_ls_wR_factor_gt 0.0542
_refine_ls_wR_factor_ref 0.0544
_reflns_number_gt 3767
_reflns_number_total 3858
_reflns_threshold_expression I>2\s(I)
_cod_data_source_file bt6272.cif
_cod_data_source_block I
_cod_original_cell_volume 729.3(2)
_cod_database_code 2201831
_cod_database_fobs_code 2201831

loop_
_symmetry_equiv_pos_as_xyz
'x, y, z'
'-x, -y, -z'

loop_
_atom_site_label
_atom_site_fract_x
_atom_site_fract_y
_atom_site_fract_z
_atom_site_U_iso_or_equiv
_atom_site_adp_type
_atom_site_calc_flag
_atom_site_refinement_flags
_atom_site_occupancy
_atom_site_disorder_assembly
_atom_site_disorder_group
_atom_site_type_symbol
Sn 0.090251(16) 0.903606(13) 0.113779(11) 0.02180(5) Uani d . 1 . . Sn
S1 -0.10584(8) 0.89906(7) 0.31257(5) 0.03636(12) Uani d . 1 . . S
S2 0.03677(8) 1.15760(5) 0.05341(5) 0.02847(10) Uani d . 1 . . S
S3 0.42656(7) 0.76817(5) 0.05968(5) 0.02962(10) Uani d . 1 . . S
N1 0.7014(2) 0.6527(2) 0.69339(16) 0.0280(3) Uani d . 1 . . N
C1 0.8984(3) 0.5881(2) 0.7100(2) 0.0316(4) Uani d . 1 . . C
H1A 0.9456 0.6669 0.7126 0.038 Uiso calc R 1 . . H
H1B 0.9845 0.5160 0.6380 0.038 Uiso calc R 1 . . H
C2 0.8999(3) 0.5118(3) 0.8313(2) 0.0331(4) Uani d . 1 . . C
H2A 0.8264 0.5860 0.9039 0.040 Uiso calc R 1 . . H
H2B 0.8386 0.4412 0.8332 0.040 Uiso calc R 1 . . H
N2 1.0988(3) 0.4327(2) 0.8397(2) 0.0377(4) Uani d . 1 . . N
H1N2 1.1660 0.3576 0.7786 0.045 Uiso d R 1 . . H
H2N2 1.1068 0.3835 0.9089 0.045 Uiso d R 1 . . H
C3 0.6706(4) 0.7809(3) 0.6171(2) 0.0372(5) Uani d . 1 . . C
H3A 0.5523 0.8032 0.5915 0.045 Uiso calc R 1 . . H
H3B 0.7775 0.7548 0.5405 0.045 Uiso calc R 1 . . H
C4 0.6556(3) 0.9192(3) 0.6888(2) 0.0383(5) Uani d . 1 . . C
H4A 0.7746 0.8977 0.7132 0.046 Uiso calc R 1 . . H
H4B 0.6406 0.9996 0.6334 0.046 Uiso calc R 1 . . H
N3 0.4890(3) 0.9684(2) 0.80431(19) 0.0346(4) Uani d . 1 . . N
H1N3 0.3787 0.9971 0.7816 0.052 Uiso calc R 1 . . H
H2N3 0.4899 1.0449 0.8479 0.052 Uiso calc R 1 . . H
H3N3 0.4984 0.8927 0.8528 0.052 Uiso calc R 1 . . H
C5 0.6595(4) 0.5365(3) 0.6372(2) 0.0395(5) Uani d . 1 . . C
H5A 0.7393 0.4391 0.6577 0.047 Uiso calc R 1 . . H
H5B 0.6936 0.5368 0.5453 0.047 Uiso calc R 1 . . H
C6 0.4487(4) 0.5600(4) 0.6846(3) 0.0462(6) Uani d . 1 . . C
H6A 0.3681 0.6587 0.6670 0.055 Uiso calc R 1 . . H
H6B 0.4252 0.4862 0.6397 0.055 Uiso calc R 1 . . H
N4 0.3952(3) 0.5464(2) 0.82253(19) 0.0336(4) Uani d . 1 . . N
H1N4 0.4796 0.4612 0.8401 0.050 Uiso calc R 1 . . H
H2N4 0.2766 0.5463 0.8462 0.050 Uiso calc R 1 . . H
H3N4 0.3971 0.6236 0.8646 0.050 Uiso calc R 1 . . H
O 0.2039(6) 0.7999(3) 0.5026(3) 0.1035(12) Uani d . 1 . . O
H1O 0.1750 0.8818 0.5397 0.155 Uiso d R 1 . . H
H2O 0.1263 0.8268 0.4593 0.155 Uiso d R 1 . . H

loop_
_atom_site_aniso_label
_atom_site_aniso_U_11
_atom_site_aniso_U_22
_atom_site_aniso_U_33
_atom_site_aniso_U_12
_atom_site_aniso_U_13
_atom_site_aniso_U_23
Sn 0.02215(7) 0.02163(7) 0.02203(7) -0.00866(5) -0.00661(5) 0.00291(4)
S1 0.0375(3) 0.0490(3) 0.0232(2) -0.0201(2) -0.00456(19) 0.0051(2)
S2 0.0367(2) 0.0210(2) 0.0339(2) -0.01332(18) -0.0170(2) 0.00280(17)
S3 0.0233(2) 0.0264(2) 0.0365(2) -0.00673(17) -0.00860(18) 0.00459(18)
N1 0.0270(8) 0.0338(8) 0.0245(7) -0.0140(7) -0.0057(6) 0.0003(6)
C1 0.0270(9) 0.0361(10) 0.0325(10) -0.0146(8) -0.0060(8) 0.0037(8)
C2 0.0302(10) 0.0359(10) 0.0362(10) -0.0161(8) -0.0091(8) 0.0070(8)
N2 0.0355(9) 0.0329(9) 0.0509(11) -0.0157(8) -0.0188(8) 0.0105(8)
C3 0.0390(11) 0.0449(12) 0.0267(10) -0.0158(10) -0.0084(8) 0.0076(9)
C4 0.0353(11) 0.0368(11) 0.0419(12) -0.0167(9) -0.0052(9) 0.0095(9)
N3 0.0346(9) 0.0321(9) 0.0380(9) -0.0143(7) -0.0092(7) 0.0060(7)
C5 0.0429(12) 0.0495(13) 0.0314(10) -0.0258(11) -0.0063(9) -0.0078(9)
C6 0.0487(14) 0.0685(17) 0.0428(13) -0.0376(13) -0.0261(11) 0.0194(12)
N4 0.0281(8) 0.0328(9) 0.0408(10) -0.0124(7) -0.0102(7) 0.0075(7)
O 0.151(3) 0.0510(14) 0.120(3) -0.0161(17) -0.093(2) 0.0044(15)

loop_
_atom_type_symbol
_atom_type_description
_atom_type_scat_dispersion_real
_atom_type_scat_dispersion_imag
_atom_type_scat_source
C C 0.0033 0.0016 'International Tables Vol C Tables 4.2.6.8 and 6.1.1.4'
H H 0.0000 0.0000 'International Tables Vol C Tables 4.2.6.8 and 6.1.1.4'
N N 0.0061 0.0033 'International Tables Vol C Tables 4.2.6.8 and 6.1.1.4'
O O 0.0106 0.0060 'International Tables Vol C Tables 4.2.6.8 and 6.1.1.4'
S S 0.1246 0.1234 'International Tables Vol C Tables 4.2.6.8 and 6.1.1.4'
Sn Sn -0.6537 1.4246 'International Tables Vol C Tables 4.2.6.8 and 6.1.1.4'

loop_
_geom_angle_atom_site_label_1
_geom_angle_atom_site_label_2
_geom_angle_atom_site_label_3
_geom_angle_site_symmetry_3
_geom_angle
_geom_angle_publ_flag
S1 Sn S3 . 121.44(4) y
S1 Sn S2 . 113.23(4) y
S3 Sn S2 . 106.59(4) y
S1 Sn S2 2_575 109.71(3) y
S3 Sn S2 2_575 108.55(4) y
S2 Sn S2 2_575 93.74(3) y
Sn S2 Sn 2_575 86.26(3) y
C3 N1 C5 . 110.68(18) n
C3 N1 C1 . 112.73(17) n
C5 N1 C1 . 109.91(18) n
N1 C1 C2 . 110.77(17) n
N1 C1 H1A . 109.5 n
C2 C1 H1A . 109.5 n
N1 C1 H1B . 109.5 n
C2 C1 H1B . 109.5 n
H1A C1 H1B . 108.1 n
N2 C2 C1 . 110.47(18) n
N2 C2 H2A . 109.6 n
C1 C2 H2A . 109.6 n
N2 C2 H2B . 109.6 n
C1 C2 H2B . 109.6 n
H2A C2 H2B . 108.1 n
C2 N2 H1N2 . 111.3 n
C2 N2 H2N2 . 113.5 n
H1N2 N2 H2N2 . 100.8 n
N1 C3 C4 . 112.37(18) n
N1 C3 H3A . 109.1 n
C4 C3 H3A . 109.1 n
N1 C3 H3B . 109.1 n
C4 C3 H3B . 109.1 n
H3A C3 H3B . 107.9 n
N3 C4 C3 . 111.55(19) n
N3 C4 H4A . 109.3 n
C3 C4 H4A . 109.3 n
N3 C4 H4B . 109.3 n
C3 C4 H4B . 109.3 n
H4A C4 H4B . 108.0 n
C4 N3 H1N3 . 109.5 n
C4 N3 H2N3 . 109.5 n
H1N3 N3 H2N3 . 109.5 n
C4 N3 H3N3 . 109.5 n
H1N3 N3 H3N3 . 109.5 n
H2N3 N3 H3N3 . 109.5 n
N1 C5 C6 . 112.2(2) n
N1 C5 H5A . 109.2 n
C6 C5 H5A . 109.2 n
N1 C5 H5B . 109.2 n
C6 C5 H5B . 109.2 n
H5A C5 H5B . 107.9 n
N4 C6 C5 . 110.96(19) n
N4 C6 H6A . 109.4 n
C5 C6 H6A . 109.4 n
N4 C6 H6B . 109.4 n
C5 C6 H6B . 109.4 n
H6A C6 H6B . 108.0 n
C6 N4 H1N4 . 109.5 n
C6 N4 H2N4 . 109.5 n
H1N4 N4 H2N4 . 109.5 n
C6 N4 H3N4 . 109.5 n
H1N4 N4 H3N4 . 109.5 n
H2N4 N4 H3N4 . 109.5 n
H1O O H2O . 98.0 n

loop_
_geom_bond_atom_site_label_1
_geom_bond_atom_site_label_2
_geom_bond_site_symmetry_2
_geom_bond_distance
_geom_bond_publ_flag
Sn S1 . 2.3211(10) y
Sn S3 . 2.3398(10) y
Sn S2 . 2.4477(8) y
Sn S2 2_575 2.4576(7) y
S2 Sn 2_575 2.4576(7) n
N1 C3 . 1.464(3) n
N1 C5 . 1.468(3) n
N1 C1 . 1.469(3) n
C1 C2 . 1.508(3) n
C1 H1A . 0.9700 n
C1 H1B . 0.9700 n
C2 N2 . 1.461(3) n
C2 H2A . 0.9700 n
C2 H2B . 0.9700 n
N2 H1N2 . 0.8900 n
N2 H2N2 . 0.8901 n
C3 C4 . 1.513(4) n
C3 H3A . 0.9700 n
C3 H3B . 0.9700 n
C4 N3 . 1.483(3) n
C4 H4A . 0.9700 n
C4 H4B . 0.9700 n
N3 H1N3 . 0.8900 n
N3 H2N3 . 0.8900 n
N3 H3N3 . 0.8900 n
C5 C6 . 1.509(3) n
C5 H5A . 0.9700 n
C5 H5B . 0.9700 n
C6 N4 . 1.474(3) n
C6 H6A . 0.9700 n
C6 H6B . 0.9700 n
N4 H1N4 . 0.8900 n
N4 H2N4 . 0.8900 n
N4 H3N4 . 0.8900 n
O H1O . 0.8200 n
O H2O . 0.8200 n

loop_
_geom_hbond_atom_site_label_D
_geom_hbond_atom_site_label_H
_geom_hbond_atom_site_label_A
_geom_hbond_site_symmetry_A
_geom_hbond_distance_DH
_geom_hbond_distance_HA
_geom_hbond_distance_DA
_geom_hbond_angle_DHA
O H2O S1 . 0.82 2.60 3.418(3) 177
O H1O S1 2_576 0.82 2.49 3.295(3) 169
N2 H1N2 S1 2_666 0.89 2.93 3.619(2) 135
N2 H2N2 S2 1_646 0.89 2.82 3.611(2) 148
N3 H1N3 S1 2_576 0.89 2.45 3.323(2) 169
N3 H3N3 S3 1_556 0.89 2.58 3.415(2) 156
N4 H1N4 S3 2_666 0.89 2.40 3.230(2) 155
N4 H2N4 N2 1_455 0.89 2.08 2.873(3) 147
N4 H2N4 S2 2_576 0.89 2.95 3.421(3) 115
N4 H3N4 S3 1_556 0.89 2.67 3.501(2) 156
